data_4111102
loop_
_publ_author_name
'Jillian A. Hatnean'
'Ritu Raturi'
'Julie Lefebvre'
'Daniel B. Leznoff'
'Gavin Lawes'
'Samuel A. Johnson'

_publ_section_title
;
 Assembly of Triangular Trimetallic Complexes by Triamidophosphine
 Ligands: Spin-Frustrated Mn2+ Plaquettes and Diamagnetic Mg2+ Analogues
 with a Combined Through-Space, Through-Bond Pathway for 31P-31P Spin-Spin
 Coupling
;
_journal_name_full 'Journal of the American Chemical Society'
_journal_page_first 14992
_journal_page_last 14999
_journal_paper_doi 10.1021/ja065597i
_journal_volume 128
_journal_year 2006
_chemical_formula_sum 'C72 H60 F36 Mn3 N6 O3 P2'
_chemical_formula_weight 1968.02
_chemical_name_systematic
;
 ?
;
_space_group_IT_number 148
_symmetry_cell_setting trigonal
_symmetry_space_group_name_Hall '-R 3'
_symmetry_space_group_name_H-M 'R -3 :H'
_atom_sites_solution_hydrogens geom
_atom_sites_solution_primary direct
_atom_sites_solution_secondary difmap
_audit_conform_dict_location ftp://ftp.iucr.org/pub/cif_core.dic
_audit_conform_dict_name cif_core.dic
_audit_conform_dict_version 2.2
_audit_creation_date 2006-07-04T15:23:45-00:00
_audit_creation_method 'WinGX routine CIF_UPDATE'
_cell_angle_alpha 90
_cell_angle_beta 90
_cell_angle_gamma 120
_cell_formula_units_Z 12
_cell_length_a 24.1780(16)
_cell_length_b 24.1780(16)
_cell_length_c 54.747(8)
_cell_measurement_reflns_used 8136
_cell_measurement_temperature 133(2)
_cell_measurement_theta_max 28.02
_cell_measurement_theta_min 2.23
_cell_volume 27716(5)
_computing_cell_refinement 'Bruker SMART'
_computing_data_collection 'Bruker SMART'
_computing_data_reduction 'Bruker SAINT'
_computing_molecular_graphics 'Bruker SHELXTL'
_computing_publication_material 'Bruker SHELXTL'
_computing_structure_refinement 'SHELXL-97 (Sheldrick, 1997)'
_computing_structure_solution 'Bruker SHELXTL'
_diffrn_ambient_temperature 133(2)
_diffrn_measured_fraction_theta_full 0.998
_diffrn_measured_fraction_theta_max 0.998
_diffrn_measurement_device_type 'CCD area detector'
_diffrn_measurement_method 'phi and omega scans'
_diffrn_radiation_monochromator graphite
_diffrn_radiation_type MoK\a
_diffrn_radiation_wavelength 0.71073
_diffrn_reflns_av_R_equivalents 0.0509
_diffrn_reflns_av_unetI/netI 0.0342
_diffrn_reflns_limit_h_max 28
_diffrn_reflns_limit_h_min -28
_diffrn_reflns_limit_k_max 28
_diffrn_reflns_limit_k_min -28
_diffrn_reflns_limit_l_max 65
_diffrn_reflns_limit_l_min -65
_diffrn_reflns_number 89234
_diffrn_reflns_theta_full 24.99
_diffrn_reflns_theta_max 24.99
_diffrn_reflns_theta_min 2.45
_exptl_absorpt_coefficient_mu 0.555
_exptl_absorpt_correction_T_max 0.8513
_exptl_absorpt_correction_T_min 0.8087
_exptl_absorpt_correction_type multi-scan
_exptl_absorpt_process_details 'SADABS, BRUKER 2001'
_exptl_crystal_colour yellow
_exptl_crystal_density_diffrn 1.415
_exptl_crystal_description irregular
_exptl_crystal_F_000 11700
_exptl_crystal_size_max 0.4
_exptl_crystal_size_mid 0.3
_exptl_crystal_size_min 0.3
_platon_squeeze_details ' ?'
_refine_diff_density_max 0.501
_refine_diff_density_min -0.395
_refine_diff_density_rms 0.075
_refine_ls_extinction_method none
_refine_ls_goodness_of_fit_ref 1.038
_refine_ls_hydrogen_treatment constr
_refine_ls_matrix_type full
_refine_ls_number_parameters 896
_refine_ls_number_reflns 10839
_refine_ls_number_restraints 60
_refine_ls_restrained_S_all 1.046
_refine_ls_R_factor_all 0.0826
_refine_ls_R_factor_gt 0.0598
_refine_ls_shift/su_max 0.012
_refine_ls_shift/su_mean 0.001
_refine_ls_structure_factor_coef Fsqd
_refine_ls_weighting_details 'calc w=1/[\s^2^(Fo^2^)+(0.1147P)^2^+6.2783P] where P=(Fo^2^+2Fc^2^)/3'
_refine_ls_weighting_scheme calc
_refine_ls_wR_factor_gt 0.1628
_refine_ls_wR_factor_ref 0.1762
_reflns_number_gt 7854
_reflns_number_total 10839
_reflns_threshold_expression >2sigma(I)
_cod_data_source_file ja065597isi20060914_094925.cif
_cod_data_source_block jhmnm
_cod_original_sg_symbol_H-M 'R -3'
_cod_database_code 4111102

loop_
_symmetry_equiv_pos_as_xyz
'x, y, z'
'-y, x-y, z'
'-x+y, -x, z'
'x+2/3, y+1/3, z+1/3'
'-y+2/3, x-y+1/3, z+1/3'
'-x+y+2/3, -x+1/3, z+1/3'
'x+1/3, y+2/3, z+2/3'
'-y+1/3, x-y+2/3, z+2/3'
'-x+y+1/3, -x+2/3, z+2/3'
'-x, -y, -z'
'y, -x+y, -z'
'x-y, x, -z'
'-x+2/3, -y+1/3, -z+1/3'
'y+2/3, -x+y+1/3, -z+1/3'
'x-y+2/3, x+1/3, -z+1/3'
'-x+1/3, -y+2/3, -z+2/3'
'y+1/3, -x+y+2/3, -z+2/3'
'x-y+1/3, x+2/3, -z+2/3'

loop_
_atom_site_label
_atom_site_type_symbol
_atom_site_fract_x
_atom_site_fract_y
_atom_site_fract_z
_atom_site_U_iso_or_equiv
_atom_site_adp_type
_atom_site_occupancy
_atom_site_symmetry_multiplicity
_atom_site_calc_flag
_atom_site_refinement_flags
_atom_site_disorder_assembly
_atom_site_disorder_group
Mn1 Mn 0.93204(2) 0.02037(2) 0.112513(8) 0.03703(16) Uani 1 1 d . . .
Mn2 Mn 0.60974(3) 0.36881(3) 0.984395(9) 0.04410(17) Uani 1 1 d . . .
N1 N 0.90302(13) 0.01882(12) 0.14805(5) 0.0383(6) Uani 1 1 d . . .
N2 N 1.02186(13) 0.08982(13) 0.09497(5) 0.0420(7) Uani 1 1 d . . .
N3 N 0.58442(12) 0.37320(13) 1.02001(5) 0.0381(6) Uani 1 1 d . . .
N4 N 0.57434(15) 0.27760(15) 0.96718(5) 0.0509(8) Uani 1 1 d . . .
O1 O 0.87660(11) 0.05496(11) 0.09381(4) 0.0511(6) Uani 1 1 d . . .
O2 O 0.56581(13) 0.41535(13) 0.96501(5) 0.0584(7) Uani 1 1 d . . .
P1 P 1 0 0.15291(2) 0.0330(3) Uani 1 3 d S . .
P2 P 1 0 0.05594(3) 0.0582(5) Uani 1 3 d S . .
P3 P 0.6667 0.3333 1.02469(3) 0.0356(3) Uani 1 3 d S . .
P4 P 0.6667 0.3333 0.92795(3) 0.0726(6) Uani 1 3 d S . .
C1 C 0.95347(15) 0.03342(15) 0.16612(6) 0.0363(7) Uani 1 1 d . . .
H1A H 0.9349 0.0132 0.182 0.044 Uiso 1 1 calc R . .
H1B H 0.9804 0.0801 0.1685 0.044 Uiso 1 1 calc R . .
C2 C 0.84712(16) 0.01024(16) 0.15739(6) 0.0411(8) Uani 1 1 d . . .
C3 C 0.79141(17) -0.01970(17) 0.14298(7) 0.0468(8) Uani 1 1 d . . .
H3 H 0.7941 -0.031 0.1266 0.056 Uiso 1 1 calc R . .
C4 C 0.73260(18) -0.0330(2) 0.15235(8) 0.0623(11) Uani 1 1 d . A .
C5 C 0.7258(2) -0.0182(3) 0.17610(9) 0.0777(14) Uani 1 1 d . . .
H5 H 0.6851 -0.0284 0.1824 0.093 Uiso 1 1 calc R . .
C6 C 0.7797(2) 0.0117(3) 0.19033(8) 0.0739(13) Uani 1 1 d . . .
C7 C 0.83923(18) 0.02676(19) 0.18149(7) 0.0560(10) Uani 1 1 d . . .
H7 H 0.8755 0.0486 0.1918 0.067 Uiso 1 1 calc R . .
C8 C 0.6748(2) -0.0665(3) 0.13636(11) 0.0812(15) Uani 1 1 d . . .
C9 C 0.7749(3) 0.0295(4) 0.21614(12) 0.120(3) Uani 1 1 d . . .
C10 C 1.01462(19) 0.07647(18) 0.06834(6) 0.0522(9) Uani 1 1 d . . .
H10A H 1.0539 0.1102 0.0604 0.063 Uiso 1 1 calc R . .
H10B H 0.9791 0.0826 0.0627 0.063 Uiso 1 1 calc R . .
C11 C 1.03236(15) 0.15182(16) 0.10067(6) 0.0433(8) Uani 1 1 d . . .
C12 C 1.03604(16) 0.19622(18) 0.08300(7) 0.0502(9) Uani 1 1 d . . .
H12 H 1.0334 0.1861 0.0661 0.06 Uiso 1 1 calc R . .
C13 C 1.04351(17) 0.25439(18) 0.09028(8) 0.0551(10) Uani 1 1 d . . .
C14 C 1.04819(18) 0.27147(19) 0.11440(8) 0.0576(10) Uani 1 1 d . . .
H14 H 1.0537 0.3118 0.1191 0.069 Uiso 1 1 calc R . .
C15 C 1.04466(17) 0.22809(17) 0.13179(7) 0.0513(9) Uani 1 1 d . B .
C16 C 1.03764(16) 0.17007(16) 0.12494(6) 0.0448(8) Uani 1 1 d . . .
H16 H 1.0364 0.1417 0.1372 0.054 Uiso 1 1 calc R . .
C17 C 1.0432(2) 0.2992(2) 0.07119(9) 0.0711(13) Uani 1 1 d . . .
C18 C 1.0479(2) 0.2443(2) 0.15830(9) 0.0661(11) Uani 1 1 d D . .
C19 C 0.8308(2) 0.0232(2) 0.07418(9) 0.0731(13) Uani 1 1 d . . .
H19A H 0.8005 -0.0218 0.0785 0.088 Uiso 1 1 calc R . .
H19B H 0.853 0.0241 0.0589 0.088 Uiso 1 1 calc R . .
C20 C 0.7962(3) 0.0603(3) 0.07126(13) 0.113(2) Uani 1 1 d . . .
C21 C 0.8102(5) 0.1006(5) 0.0940(2) 0.087(3) Uiso 0.5 1 d P . .
C21B C 0.8393(4) 0.1239(4) 0.08227(17) 0.063(2) Uiso 0.5 1 d P . .
C22 C 0.87167(19) 0.10917(19) 0.10314(8) 0.0620(11) Uani 1 1 d . . .
C23 C 0.63109(16) 0.37770(16) 1.03815(6) 0.0395(7) Uani 1 1 d . . .
H23A H 0.6099 0.3583 1.0538 0.047 Uiso 1 1 calc R . .
H23B H 0.664 0.4228 1.041 0.047 Uiso 1 1 calc R . .
C24 C 0.53107(15) 0.37116(14) 1.02947(6) 0.0391(7) Uani 1 1 d . . .
C25 C 0.47698(16) 0.35194(15) 1.01455(6) 0.0431(8) Uani 1 1 d . . .
H25 H 0.4795 0.3438 0.9977 0.052 Uiso 1 1 calc R . .
C26 C 0.42083(16) 0.34459(16) 1.02361(7) 0.0481(9) Uani 1 1 d . C .
C27 C 0.41432(18) 0.35574(18) 1.04781(8) 0.0555(10) Uani 1 1 d . . .
H27 H 0.3749 0.3493 1.054 0.067 Uiso 1 1 calc R . .
C28 C 0.46730(18) 0.37663(18) 1.06277(7) 0.0538(9) Uani 1 1 d . D .
C29 C 0.52472(16) 0.38502(16) 1.05383(6) 0.0438(8) Uani 1 1 d . . .
H29 H 0.5605 0.4005 1.0645 0.053 Uiso 1 1 calc R . .
C30 C 0.3651(2) 0.3236(2) 1.00683(10) 0.0727(13) Uani 1 1 d D . .
C31 C 0.4620(2) 0.3878(3) 1.08923(9) 0.0727(13) Uani 1 1 d D . .
C32 C 0.5870(2) 0.2820(2) 0.94063(7) 0.0634(11) Uani 1 1 d . . .
H32A H 0.5584 0.2953 0.9329 0.076 Uiso 1 1 calc R . .
H32B H 0.5728 0.2382 0.9348 0.076 Uiso 1 1 calc R . .
C33 C 0.50976(18) 0.23530(17) 0.97296(7) 0.0493(9) Uani 1 1 d . . .
C34 C 0.4611(2) 0.20260(18) 0.95582(8) 0.0594(11) Uani 1 1 d . . .
H34 H 0.4706 0.2091 0.9389 0.071 Uiso 1 1 calc R . .
C35 C 0.3989(2) 0.16066(18) 0.96342(9) 0.0606(11) Uani 1 1 d . . .
C36 C 0.38264(19) 0.15008(18) 0.98742(9) 0.0632(12) Uani 1 1 d . . .
H36 H 0.3398 0.1213 0.9922 0.076 Uiso 1 1 calc R . .
C37 C 0.43020(18) 0.18245(17) 1.00502(8) 0.0551(10) Uani 1 1 d . E .
C38 C 0.49175(17) 0.22392(17) 0.99766(7) 0.0506(9) Uani 1 1 d . . .
H38 H 0.5235 0.2458 1.0098 0.061 Uiso 1 1 calc R . .
C39 C 0.3493(3) 0.1236(2) 0.94427(11) 0.0845(16) Uani 1 1 d . . .
C40 C 0.41527(19) 0.1702(2) 1.03126(9) 0.0718(13) Uani 1 1 d D . .
C41 C 0.5157(2) 0.3891(2) 0.94625(8) 0.0772(14) Uani 1 1 d . . .
H41A H 0.4802 0.3469 0.9513 0.093 Uiso 1 1 calc R . .
H41B H 0.5331 0.3843 0.9305 0.093 Uiso 1 1 calc R . .
C42 C 0.4933(3) 0.4368(3) 0.94393(10) 0.0920(17) Uani 1 1 d . . .
H42A H 0.515 0.4664 0.9302 0.11 Uiso 1 1 calc R . .
H42B H 0.4466 0.4149 0.9412 0.11 Uiso 1 1 calc R . .
C43 C 0.5108(2) 0.4720(2) 0.96772(9) 0.0692(12) Uani 1 1 d . . .
H43A H 0.4777 0.4485 0.9803 0.083 Uiso 1 1 calc R . .
H43B H 0.5166 0.5153 0.9658 0.083 Uiso 1 1 calc R . .
C44 C 0.57255(19) 0.47496(18) 0.97421(8) 0.0600(10) Uani 1 1 d . . .
H44A H 0.6091 0.5121 0.9663 0.072 Uiso 1 1 calc R . .
H44B H 0.5792 0.4782 0.9921 0.072 Uiso 1 1 calc R . .
C45 C 0.9807(5) 0.0454(5) 0.23064(8) 0.110(2) Uani 1 1 d . . .
H45 H 0.9675 0.0764 0.2305 0.132 Uiso 1 1 calc R . .
C46 C 0.9345(4) -0.0196(5) 0.23070(8) 0.109(2) Uani 1 1 d . . .
H46 H 0.8903 -0.0328 0.2308 0.131 Uiso 1 1 calc R . .
C53 C 0.9572(6) 0.0693(4) 0.99802(16) 0.078(4) Uani 0.33 1 d PG . .
C54 C 1.0141(4) 0.1266(5) 1.00080(17) 0.083(5) Uani 0.33 1 d PG . .
C55 C 1.0135(4) 0.1800(4) 1.00984(17) 0.081(4) Uani 0.33 1 d PG . .
C56 C 0.9560(5) 0.1761(4) 1.01610(17) 0.064(3) Uani 0.33 1 d PG . .
C57 C 0.8990(4) 0.1188(4) 1.01333(18) 0.081(4) Uani 0.33 1 d PG . .
C58 C 0.8996(4) 0.0654(3) 1.00429(17) 0.078(4) Uani 0.33 1 d PG . .
F1 F 0.6260(5) -0.0654(12) 0.1441(4) 0.143(8) Uani 0.5 1 d P A 1
F2 F 0.6538(6) -0.1294(4) 0.1345(4) 0.106(4) Uani 0.5 1 d P A 1
F3 F 0.6848(5) -0.0464(7) 0.11341(19) 0.099(3) Uani 0.5 1 d P A 1
F1A F 0.6806(7) -0.0961(16) 0.1200(4) 0.173(8) Uani 0.5 1 d P A 2
F2A F 0.6596(11) -0.0264(7) 0.1280(5) 0.181(7) Uani 0.5 1 d P A 2
F3A F 0.6217(9) -0.1050(14) 0.1488(3) 0.201(12) Uani 0.5 1 d P A 2
F4 F 0.7192(3) -0.0155(3) 0.22699(8) 0.183(2) Uani 1 1 d . . .
F5 F 0.7641(2) 0.0776(2) 0.21674(8) 0.1610(18) Uani 1 1 d . . .
F6 F 0.8202(3) 0.0423(4) 0.22931(7) 0.249(4) Uani 1 1 d . . .
F7 F 0.98451(14) 0.28318(16) 0.06481(6) 0.1121(12) Uani 1 1 d . . .
F8 F 1.07240(15) 0.29671(14) 0.05071(5) 0.0964(10) Uani 1 1 d . . .
F9 F 1.07135(16) 0.35868(14) 0.07769(6) 0.1013(10) Uani 1 1 d . . .
F10 F 1.0602(13) 0.3002(8) 0.1614(3) 0.141(8) Uani 0.41(2) 1 d PD B 1
F11 F 1.0836(12) 0.2286(14) 0.1693(4) 0.120(8) Uani 0.41(2) 1 d PD B 1
F12 F 0.9904(8) 0.2093(13) 0.1669(4) 0.203(13) Uani 0.41(2) 1 d PD B 1
F10B F 1.0596(7) 0.2103(5) 0.17309(18) 0.078(3) Uani 0.59(2) 1 d PD B 2
F11B F 0.9955(6) 0.2370(11) 0.1669(2) 0.160(8) Uani 0.59(2) 1 d PD B 2
F12B F 1.0957(11) 0.3018(5) 0.1637(2) 0.170(8) Uani 0.59(2) 1 d PD B 2
F13 F 0.3726(5) 0.3020(7) 0.98648(17) 0.131(6) Uani 0.634(18) 1 d PD C 1
F14 F 0.3618(3) 0.3759(3) 0.99978(16) 0.084(3) Uani 0.634(18) 1 d PD C 1
F15 F 0.3097(3) 0.2917(7) 1.0175(2) 0.109(4) Uani 0.634(18) 1 d PD C 1
F13B F 0.3349(17) 0.354(2) 1.0081(7) 0.265(18) Uani 0.366(18) 1 d PD C 2
F14B F 0.3247(11) 0.2615(8) 1.0096(5) 0.158(10) Uani 0.366(18) 1 d PD C 2
F15B F 0.3737(7) 0.3223(10) 0.9838(2) 0.130(10) Uani 0.366(18) 1 d PD C 2
F16 F 0.4408(9) 0.3352(5) 1.10193(18) 0.162(5) Uani 0.80(3) 1 d PD D 1
F17 F 0.4214(5) 0.4086(7) 1.09352(14) 0.104(3) Uani 0.80(3) 1 d PD D 1
F18 F 0.5162(3) 0.4320(6) 1.09810(15) 0.141(5) Uani 0.80(3) 1 d PD D 1
F16B F 0.502(2) 0.4448(10) 1.0980(4) 0.123(16) Uani 0.20(3) 1 d PD D 2
F17B F 0.481(3) 0.358(3) 1.1040(4) 0.116(15) Uani 0.20(3) 1 d PD D 2
F18B F 0.4028(9) 0.365(3) 1.0964(4) 0.106(11) Uani 0.20(3) 1 d PD D 2
F19 F 0.35511(14) 0.15962(13) 0.92481(6) 0.0964(10) Uani 1 1 d . . .
F20 F 0.29080(15) 0.09777(14) 0.95230(7) 0.1157(12) Uani 1 1 d . . .
F21 F 0.35762(18) 0.07636(14) 0.93555(7) 0.1230(14) Uani 1 1 d . . .
F22 F 0.4555(2) 0.2160(2) 1.04515(8) 0.080(2) Uani 0.740(14) 1 d PD E 1
F23 F 0.4124(8) 0.1198(3) 1.03901(17) 0.188(6) Uani 0.740(14) 1 d PD E 1
F24 F 0.3601(3) 0.1639(9) 1.0360(2) 0.204(6) Uani 0.740(14) 1 d PD E 1
F22B F 0.3589(8) 0.1307(12) 1.0379(5) 0.136(13) Uani 0.260(14) 1 d PD E 2
F23B F 0.425(2) 0.2171(8) 1.0444(4) 0.26(2) Uani 0.260(14) 1 d PD E 2
F24B F 0.4414(11) 0.1376(12) 1.0413(4) 0.129(11) Uani 0.260(14) 1 d PD E 2

loop_
_atom_site_aniso_label
_atom_site_aniso_U_11
_atom_site_aniso_U_22
_atom_site_aniso_U_33
_atom_site_aniso_U_23
_atom_site_aniso_U_13
_atom_site_aniso_U_12
Mn1 0.0399(3) 0.0411(3) 0.0314(3) -0.0010(2) -0.0043(2) 0.0213(2)
Mn2 0.0495(3) 0.0495(3) 0.0341(3) 0.0011(2) -0.0039(2) 0.0253(3)
N1 0.0410(15) 0.0425(15) 0.0337(14) -0.0031(12) -0.0033(12) 0.0226(13)
N2 0.0474(16) 0.0519(17) 0.0277(14) 0.0074(12) 0.0012(12) 0.0255(14)
N3 0.0371(15) 0.0442(16) 0.0322(14) 0.0010(11) -0.0018(11) 0.0198(13)
N4 0.059(2) 0.0573(19) 0.0369(16) -0.0088(13) -0.0102(14) 0.0298(16)
O1 0.0478(14) 0.0516(15) 0.0538(15) -0.0004(11) -0.0183(11) 0.0247(12)
O2 0.0650(17) 0.0624(17) 0.0541(15) 0.0020(13) -0.0121(13) 0.0366(14)
P1 0.0353(5) 0.0353(5) 0.0283(7) 0 0 0.0176(2)
P2 0.0739(8) 0.0739(8) 0.0268(8) 0 0 0.0369(4)
P3 0.0376(5) 0.0376(5) 0.0317(7) 0 0 0.0188(2)
P4 0.0927(10) 0.0927(10) 0.0325(9) 0 0 0.0464(5)
C1 0.0434(18) 0.0411(18) 0.0302(16) -0.0016(13) -0.0013(14) 0.0253(15)
C2 0.0440(19) 0.0446(19) 0.0426(18) -0.0065(15) -0.0032(15) 0.0280(16)
C3 0.047(2) 0.049(2) 0.051(2) -0.0046(17) -0.0030(16) 0.0289(17)
C4 0.046(2) 0.070(3) 0.082(3) -0.007(2) -0.006(2) 0.037(2)
C5 0.067(3) 0.115(4) 0.077(3) -0.015(3) 0.006(2) 0.064(3)
C6 0.071(3) 0.113(4) 0.065(3) -0.020(3) -0.002(2) 0.066(3)
C7 0.053(2) 0.068(3) 0.061(2) -0.017(2) -0.0081(18) 0.040(2)
C8 0.052(3) 0.110(5) 0.084(4) -0.014(4) -0.006(3) 0.043(3)
C9 0.072(4) 0.209(8) 0.106(5) -0.069(5) 0.000(4) 0.090(5)
C10 0.060(2) 0.064(2) 0.0334(18) 0.0111(16) 0.0017(16) 0.031(2)
C11 0.0356(18) 0.043(2) 0.051(2) 0.0137(16) 0.0051(15) 0.0195(15)
C12 0.042(2) 0.062(2) 0.048(2) 0.0184(18) 0.0050(16) 0.0263(18)
C13 0.042(2) 0.053(2) 0.077(3) 0.026(2) 0.0115(19) 0.0288(18)
C14 0.047(2) 0.047(2) 0.084(3) 0.014(2) 0.012(2) 0.0275(19)
C15 0.044(2) 0.042(2) 0.072(3) 0.0076(18) 0.0040(18) 0.0240(17)
C16 0.0397(19) 0.045(2) 0.049(2) 0.0114(16) 0.0006(15) 0.0202(16)
C17 0.058(3) 0.079(3) 0.084(3) 0.038(3) 0.021(2) 0.040(2)
C18 0.081(3) 0.050(3) 0.072(3) -0.002(2) 0.004(3) 0.037(3)
C19 0.071(3) 0.070(3) 0.076(3) -0.007(2) -0.041(2) 0.034(2)
C20 0.110(4) 0.075(3) 0.163(6) -0.015(4) -0.085(4) 0.053(3)
C22 0.058(2) 0.050(2) 0.090(3) -0.002(2) -0.018(2) 0.036(2)
C23 0.0445(19) 0.0405(18) 0.0347(17) -0.0043(14) -0.0076(14) 0.0221(16)
C24 0.0404(18) 0.0303(16) 0.0443(19) 0.0045(14) -0.0002(15) 0.0160(14)
C25 0.046(2) 0.0366(18) 0.0448(19) 0.0020(15) -0.0065(16) 0.0192(16)
C26 0.0363(19) 0.0368(19) 0.066(2) 0.0072(17) -0.0055(17) 0.0144(15)
C27 0.039(2) 0.051(2) 0.076(3) 0.015(2) 0.0083(19) 0.0219(18)
C28 0.046(2) 0.054(2) 0.062(2) 0.0109(18) 0.0105(18) 0.0260(18)
C29 0.0386(19) 0.047(2) 0.048(2) 0.0057(16) 0.0006(15) 0.0228(16)
C30 0.044(3) 0.078(3) 0.096(4) -0.004(3) -0.011(2) 0.030(3)
C31 0.065(3) 0.102(4) 0.064(3) 0.005(3) 0.015(2) 0.051(3)
C32 0.082(3) 0.073(3) 0.039(2) -0.0078(19) -0.014(2) 0.041(2)
C33 0.057(2) 0.045(2) 0.054(2) -0.0138(17) -0.0210(18) 0.0306(19)
C34 0.081(3) 0.052(2) 0.061(2) -0.0195(19) -0.034(2) 0.045(2)
C35 0.063(3) 0.040(2) 0.085(3) -0.016(2) -0.031(2) 0.031(2)
C36 0.046(2) 0.039(2) 0.105(4) -0.015(2) -0.024(2) 0.0217(18)
C37 0.050(2) 0.040(2) 0.076(3) -0.0119(19) -0.012(2) 0.0229(18)
C38 0.046(2) 0.044(2) 0.060(2) -0.0112(17) -0.0127(18) 0.0210(17)
C39 0.092(4) 0.049(3) 0.118(4) -0.021(3) -0.058(3) 0.039(3)
C40 0.049(3) 0.062(3) 0.085(3) -0.009(3) 0.010(2) 0.013(2)
C41 0.094(3) 0.086(3) 0.062(3) -0.003(2) -0.033(2) 0.052(3)
C42 0.109(4) 0.092(4) 0.095(4) 0.001(3) -0.041(3) 0.064(3)
C43 0.058(3) 0.052(2) 0.096(3) 0.006(2) -0.016(2) 0.027(2)
C44 0.054(2) 0.045(2) 0.076(3) 0.006(2) -0.005(2) 0.0208(19)
C45 0.167(7) 0.152(8) 0.024(2) 0.001(3) -0.001(3) 0.089(6)
C46 0.139(6) 0.151(7) 0.037(3) -0.002(4) -0.001(3) 0.073(7)
C53 0.144(14) 0.076(9) 0.035(6) -0.004(6) 0.024(8) 0.070(10)
C54 0.129(14) 0.112(13) 0.054(8) 0.015(9) 0.036(9) 0.095(12)
C55 0.091(10) 0.098(11) 0.073(9) 0.023(8) -0.009(8) 0.062(9)
C56 0.073(9) 0.056(7) 0.085(9) 0.009(6) -0.007(7) 0.048(7)
C57 0.101(11) 0.078(10) 0.102(11) 0.023(8) 0.017(9) 0.073(10)
C58 0.110(12) 0.074(10) 0.064(9) 0.019(7) 0.008(8) 0.057(10)
F1 0.041(5) 0.227(18) 0.173(15) -0.101(13) -0.023(6) 0.075(9)
F2 0.084(7) 0.065(4) 0.149(11) -0.024(5) -0.040(6) 0.021(4)
F3 0.070(5) 0.106(6) 0.097(6) 0.009(5) -0.035(4) 0.026(4)
F1A 0.084(9) 0.30(2) 0.154(13) -0.139(14) -0.073(8) 0.108(13)
F2A 0.153(13) 0.173(12) 0.256(18) -0.044(13) -0.133(13) 0.110(12)
F3A 0.115(11) 0.24(2) 0.116(9) 0.031(13) -0.012(7) -0.012(12)
F4 0.175(4) 0.221(5) 0.116(3) -0.048(3) 0.052(3) 0.070(4)
F5 0.189(4) 0.188(4) 0.143(3) -0.084(3) -0.005(3) 0.122(4)
F6 0.187(4) 0.592(12) 0.079(2) -0.136(4) -0.046(3) 0.278(7)
F7 0.0765(19) 0.138(3) 0.133(3) 0.074(2) 0.0039(18) 0.0621(19)
F8 0.113(2) 0.108(2) 0.091(2) 0.0579(17) 0.0337(18) 0.072(2)
F9 0.116(2) 0.0639(18) 0.136(3) 0.0454(18) 0.017(2) 0.0535(17)
F10 0.28(2) 0.099(11) 0.117(9) -0.039(8) -0.037(13) 0.148(15)
F11 0.115(12) 0.21(2) 0.091(10) -0.033(10) -0.024(8) 0.126(15)
F12 0.140(16) 0.206(17) 0.117(11) -0.059(10) 0.049(11) -0.023(14)
F10B 0.132(9) 0.074(4) 0.049(3) -0.012(3) -0.009(5) 0.068(5)
F11B 0.169(12) 0.35(2) 0.066(5) -0.021(9) 0.002(6) 0.206(16)
F12B 0.257(17) 0.057(5) 0.091(5) -0.016(4) -0.021(8) 0.000(6)
F13 0.109(8) 0.214(12) 0.116(8) -0.095(8) -0.073(6) 0.116(9)
F14 0.051(3) 0.087(4) 0.115(5) 0.029(4) -0.019(3) 0.036(3)
F15 0.032(3) 0.120(7) 0.130(6) 0.048(6) -0.011(3) 0.004(4)
F13B 0.19(3) 0.45(5) 0.29(3) -0.24(3) -0.15(2) 0.26(3)
F14B 0.067(10) 0.105(11) 0.170(16) 0.054(10) -0.064(10) -0.054(8)
F15B 0.050(8) 0.139(13) 0.106(12) 0.055(11) -0.046(7) -0.023(8)
F16 0.258(14) 0.146(6) 0.084(5) 0.060(4) 0.069(7) 0.101(8)
F17 0.101(5) 0.155(8) 0.092(3) -0.013(4) 0.018(3) 0.091(6)
F18 0.079(4) 0.259(12) 0.079(4) -0.083(6) -0.014(3) 0.082(5)
F16B 0.18(3) 0.091(16) 0.061(12) 0.006(10) 0.073(17) 0.040(17)
F17B 0.22(4) 0.16(3) 0.035(9) 0.025(14) 0.034(15) 0.15(3)
F18B 0.096(14) 0.16(3) 0.093(12) 0.012(16) 0.041(10) 0.084(18)
F19 0.110(2) 0.0838(18) 0.109(2) -0.0277(16) -0.0724(18) 0.0585(17)
F20 0.074(2) 0.081(2) 0.158(3) -0.012(2) -0.067(2) 0.0125(17)
F21 0.166(3) 0.0784(19) 0.150(3) -0.065(2) -0.108(3) 0.080(2)
F22 0.071(3) 0.063(3) 0.055(2) -0.0095(19) 0.000(2) -0.003(2)
F23 0.357(16) 0.049(3) 0.112(6) 0.016(3) 0.073(8) 0.067(6)
F24 0.074(5) 0.396(19) 0.129(7) -0.053(9) 0.001(4) 0.108(8)
F22B 0.079(14) 0.115(15) 0.104(13) 0.071(13) -0.008(10) -0.034(11)
F23B 0.55(6) 0.075(13) 0.20(2) 0.092(14) 0.27(3) 0.18(2)
F24B 0.158(16) 0.25(3) 0.085(11) 0.065(14) 0.027(10) 0.18(2)

loop_
_atom_type_symbol
_atom_type_description
_atom_type_scat_dispersion_real
_atom_type_scat_dispersion_imag
_atom_type_scat_source
C C 0.0033 0.0016 'International Tables Vol C Tables 4.2.6.8 and 6.1.1.4'
H H 0 0 'International Tables Vol C Tables 4.2.6.8 and 6.1.1.4'
N N 0.0061 0.0033 'International Tables Vol C Tables 4.2.6.8 and 6.1.1.4'
O O 0.0106 0.006 'International Tables Vol C Tables 4.2.6.8 and 6.1.1.4'
F F 0.0171 0.0103 'International Tables Vol C Tables 4.2.6.8 and 6.1.1.4'
Mn Mn 0.3368 0.7283 'International Tables Vol C Tables 4.2.6.8 and 6.1.1.4'
P P 0.1023 0.0942 'International Tables Vol C Tables 4.2.6.8 and 6.1.1.4'

loop_
_geom_angle_atom_site_label_1
_geom_angle_atom_site_label_2
_geom_angle_atom_site_label_3
_geom_angle
_geom_angle_site_symmetry_1
_geom_angle_site_symmetry_3
N1 Mn1 N2 119.36(10) . 2_645
N1 Mn1 O1 100.53(10) . .
N2 Mn1 O1 106.30(10) 2_645 .
N1 Mn1 N2 128.65(11) . .
N2 Mn1 N2 102.84(15) 2_645 .
O1 Mn1 N2 93.71(10) . .
N1 Mn1 P1 60.05(8) . .
N2 Mn1 P1 92.87(7) 2_645 .
O1 Mn1 P1 158.20(7) . .
N2 Mn1 P1 92.02(7) . .
N3 Mn2 N4 119.51(12) . .
N3 Mn2 O2 101.58(10) . .
N4 Mn2 O2 105.73(11) . .
N3 Mn2 N4 127.98(11) . 3_665
N4 Mn2 N4 102.27(17) . 3_665
O2 Mn2 N4 94.79(11) . 3_665
N3 Mn2 P3 60.06(8) . .
N4 Mn2 P3 91.96(8) . .
O2 Mn2 P3 159.66(8) . .
N4 Mn2 P3 91.09(8) 3_665 .
C2 N1 C1 115.2(3) . .
C2 N1 Mn1 131.3(2) . .
C1 N1 Mn1 113.36(19) . .
C11 N2 C10 112.6(3) . .
C11 N2 Mn1 113.5(2) . 3_765
C10 N2 Mn1 114.0(2) . 3_765
C11 N2 Mn1 107.3(2) . .
C10 N2 Mn1 107.4(2) . .
Mn1 N2 Mn1 101.05(11) 3_765 .
C24 N3 C23 115.1(3) . .
C24 N3 Mn2 130.9(2) . .
C23 N3 Mn2 114.0(2) . .
C33 N4 C32 112.8(3) . .
C33 N4 Mn2 112.0(2) . .
C32 N4 Mn2 113.3(2) . .
C33 N4 Mn2 107.6(2) . 2_655
C32 N4 Mn2 107.7(2) . 2_655
Mn2 N4 Mn2 102.64(12) . 2_655
C19 O1 C22 110.4(3) . .
C19 O1 Mn1 126.9(2) . .
C22 O1 Mn1 121.7(2) . .
C44 O2 C41 109.2(3) . .
C44 O2 Mn2 120.1(2) . .
C41 O2 Mn2 129.0(2) . .
C1 P1 C1 105.43(12) 2_645 .
C1 P1 C1 105.43(12) 2_645 3_765
C1 P1 C1 105.43(12) . 3_765
C1 P1 Mn1 119.04(10) 2_645 .
C1 P1 Mn1 72.83(10) . .
C1 P1 Mn1 134.52(10) 3_765 .
C1 P1 Mn1 72.83(10) 2_645 2_645
C1 P1 Mn1 134.52(10) . 2_645
C1 P1 Mn1 119.04(11) 3_765 2_645
Mn1 P1 Mn1 69.58(3) . 2_645
C1 P1 Mn1 134.52(10) 2_645 3_765
C1 P1 Mn1 119.04(11) . 3_765
C1 P1 Mn1 72.83(10) 3_765 3_765
Mn1 P1 Mn1 69.58(3) . 3_765
Mn1 P1 Mn1 69.58(3) 2_645 3_765
C10 P2 C10 107.07(12) 2_645 3_765
C10 P2 C10 107.07(12) 2_645 .
C10 P2 C10 107.07(12) 3_765 .
C23 P3 C23 104.91(12) 2_655 3_665
C23 P3 C23 104.91(12) 2_655 .
C23 P3 C23 104.91(12) 3_665 .
C23 P3 Mn2 72.91(10) 2_655 2_655
C23 P3 Mn2 119.74(11) 3_665 2_655
C23 P3 Mn2 134.54(11) . 2_655
C23 P3 Mn2 134.54(10) 2_655 3_665
C23 P3 Mn2 72.91(10) 3_665 3_665
C23 P3 Mn2 119.74(11) . 3_665
Mn2 P3 Mn2 70.05(3) 2_655 3_665
C23 P3 Mn2 119.74(11) 2_655 .
C23 P3 Mn2 134.54(10) 3_665 .
C23 P3 Mn2 72.91(10) . .
Mn2 P3 Mn2 70.05(3) 2_655 .
Mn2 P3 Mn2 70.05(3) 3_665 .
C32 P4 C32 106.48(14) 2_655 .
C32 P4 C32 106.48(14) 2_655 3_665
C32 P4 C32 106.48(14) . 3_665
N1 C1 P1 104.3(2) . .
N1 C2 C3 119.3(3) . .
N1 C2 C7 124.7(3) . .
C3 C2 C7 115.9(3) . .
C4 C3 C2 121.1(3) . .
C5 C4 C3 121.9(4) . .
C5 C4 C8 119.4(4) . .
C3 C4 C8 118.6(4) . .
C6 C5 C4 117.8(4) . .
C5 C6 C7 121.9(4) . .
C5 C6 C9 119.8(4) . .
C7 C6 C9 118.3(4) . .
C6 C7 C2 121.3(4) . .
F1A C8 F1 130.7(8) . .
F1A C8 F2A 110.3(13) . .
F1 C8 F2A 58.8(9) . .
F1A C8 F3 56.9(13) . .
F1 C8 F3 108.1(11) . .
F2A C8 F3 56.8(11) . .
F1A C8 F3A 108.9(13) . .
F1 C8 F3A 42.5(10) . .
F2A C8 F3A 99.8(12) . .
F3 C8 F3A 132.3(8) . .
F1A C8 F2 50.2(12) . .
F1 C8 F2 102.7(10) . .
F2A C8 F2 137.8(8) . .
F3 C8 F2 103.9(9) . .
F3A C8 F2 64.0(12) . .
F1A C8 C4 113.9(6) . .
F1 C8 C4 114.8(7) . .
F2A C8 C4 110.0(7) . .
F3 C8 C4 114.0(6) . .
F3A C8 C4 113.1(8) . .
F2 C8 C4 112.2(6) . .
F6 C9 F5 108.2(7) . .
F6 C9 F4 110.3(8) . .
F5 C9 F4 98.1(4) . .
F6 C9 C6 116.3(4) . .
F5 C9 C6 110.8(7) . .
F4 C9 C6 111.5(6) . .
N2 C10 P2 121.8(2) . .
C16 C11 C12 117.0(3) . .
C16 C11 N2 119.0(3) . .
C12 C11 N2 124.0(3) . .
C13 C12 C11 120.1(4) . .
C14 C13 C12 122.2(3) . .
C14 C13 C17 118.7(4) . .
C12 C13 C17 119.0(4) . .
C13 C14 C15 118.0(4) . .
C16 C15 C14 120.8(4) . .
C16 C15 C18 119.6(3) . .
C14 C15 C18 119.6(4) . .
C15 C16 C11 122.0(3) . .
F9 C17 F7 106.7(4) . .
F9 C17 F8 106.4(4) . .
F7 C17 F8 106.2(4) . .
F9 C17 C13 114.8(4) . .
F7 C17 C13 111.4(3) . .
F8 C17 C13 110.9(4) . .
F10 C18 F11 115.8(13) . .
F10 C18 F11B 77.3(11) . .
F11 C18 F11B 124.3(13) . .
F10 C18 F10B 127.0(10) . .
F11 C18 F10B 25.6(13) . .
F11B C18 F10B 101.6(9) . .
F10 C18 F12 104.8(15) . .
F11 C18 F12 107.6(15) . .
F11B C18 F12 27.7(16) . .
F10B C18 F12 82.1(15) . .
F10 C18 F12B 38.5(11) . .
F11 C18 F12B 80.8(12) . .
F11B C18 F12B 110.3(11) . .
F10B C18 F12B 100.1(9) . .
F12 C18 F12B 133.7(12) . .
F10 C18 C15 111.8(10) . .
F11 C18 C15 110.0(10) . .
F11B C18 C15 113.7(7) . .
F10B C18 C15 116.4(6) . .
F12 C18 C15 106.3(10) . .
F12B C18 C15 113.3(7) . .
O1 C19 C20 105.4(4) . .
C21B C20 C21 35.4(5) . .
C21B C20 C19 105.1(5) . .
C21 C20 C19 106.5(5) . .
C21B C21 C22 74.9(10) . .
C21B C21 C20 70.8(10) . .
C22 C21 C20 104.7(7) . .
C21 C21B C20 73.8(10) . .
C21 C21B C22 69.8(10) . .
C20 C21B C22 103.8(6) . .
O1 C22 C21 106.4(5) . .
O1 C22 C21B 103.2(4) . .
C21 C22 C21B 35.3(5) . .
N3 C23 P3 104.7(2) . .
N3 C24 C29 124.4(3) . .
N3 C24 C25 119.7(3) . .
C29 C24 C25 115.8(3) . .
C26 C25 C24 121.9(3) . .
C25 C26 C27 121.7(3) . .
C25 C26 C30 119.2(4) . .
C27 C26 C30 119.1(4) . .
C26 C27 C28 117.7(3) . .
C27 C28 C29 121.3(4) . .
C27 C28 C31 119.5(4) . .
C29 C28 C31 119.1(4) . .
C28 C29 C24 121.4(3) . .
F13B C30 F13 121.5(14) . .
F13B C30 F15B 102.4(17) . .
F13 C30 F15B 22.5(12) . .
F13B C30 F15 66(2) . .
F13 C30 F15 117.5(8) . .
F15B C30 F15 123.9(9) . .
F13B C30 F14B 109.7(15) . .
F13 C30 F14B 79.3(13) . .
F15B C30 F14B 97.0(13) . .
F15 C30 F14B 47.3(13) . .
F13B C30 F14 33(2) . .
F13 C30 F14 102.6(8) . .
F15B C30 F14 80.1(11) . .
F15 C30 F14 99.0(6) . .
F14B C30 F14 136.9(13) . .
F13B C30 C26 116.8(10) . .
F13 C30 C26 112.7(5) . .
F15B C30 C26 119.0(8) . .
F15 C30 C26 114.3(6) . .
F14B C30 C26 109.9(8) . .
F14 C30 C26 108.7(5) . .
F18 C31 F16 110.1(9) . .
F18 C31 F17B 75(3) . .
F16 C31 F17B 38(2) . .
F18 C31 F18B 132.6(17) . .
F16 C31 F18B 67.3(18) . .
F17B C31 F18B 100.7(19) . .
F18 C31 F16B 25(2) . .
F16 C31 F16B 123.3(15) . .
F17B C31 F16B 94(2) . .
F18B C31 F16B 114.1(18) . .
F18 C31 F17 104.8(6) . .
F16 C31 F17 105.6(6) . .
F17B C31 F17 128.6(14) . .
F18B C31 F17 42(2) . .
F16B C31 F17 80(2) . .
F18 C31 C28 111.6(5) . .
F16 C31 C28 111.6(6) . .
F17B C31 C28 114.6(13) . .
F18B C31 C28 112.8(13) . .
F16B C31 C28 117.5(11) . .
F17 C31 C28 112.8(5) . .
N4 C32 P4 122.2(3) . .
C34 C33 C38 116.4(4) . .
C34 C33 N4 124.9(4) . .
C38 C33 N4 118.7(3) . .
C35 C34 C33 120.5(4) . .
C36 C35 C34 122.1(4) . .
C36 C35 C39 119.4(5) . .
C34 C35 C39 118.4(5) . .
C35 C36 C37 118.7(4) . .
C38 C37 C36 119.5(4) . .
C38 C37 C40 119.9(3) . .
C36 C37 C40 120.5(4) . .
C37 C38 C33 122.8(3) . .
F20 C39 F19 108.4(4) . .
F20 C39 F21 107.5(4) . .
F19 C39 F21 105.0(5) . .
F20 C39 C35 113.7(5) . .
F19 C39 C35 111.9(4) . .
F21 C39 C35 109.9(4) . .
F23 C40 F23B 125.0(15) . .
F23 C40 F22B 69.9(12) . .
F23B C40 F22B 99(2) . .
F23 C40 F24 105.4(9) . .
F23B C40 F24 73(2) . .
F22B C40 F24 36.3(15) . .
F23 C40 F22 106.6(7) . .
F23B C40 F22 34(2) . .
F22B C40 F22 122.8(16) . .
F24 C40 F22 105.8(7) . .
F23 C40 F24B 27.5(13) . .
F23B C40 F24B 111(2) . .
F22B C40 F24B 94.9(15) . .
F24 C40 F24B 127.4(12) . .
F22 C40 F24B 83.6(12) . .
F23 C40 C37 114.4(5) . .
F23B C40 C37 117.2(9) . .
F22B C40 C37 119.7(13) . .
F24 C40 C37 110.7(7) . .
F22 C40 C37 113.3(4) . .
F24B C40 C37 112.1(9) . .
O2 C41 C42 105.3(4) . .
C43 C42 C41 104.8(4) . .
C42 C43 C44 102.9(4) . .
O2 C44 C43 104.8(3) . .
C46 C45 C46 121.2(8) 3_765 .
C45 C46 C45 118.8(9) 2_645 .
C54 C53 C58 120 . .
C54 C53 C54 165.5(8) . 12_547
C58 C53 C54 46.1(6) . 12_547
C58 C54 C53 155.8(13) 11_667 .
C58 C54 C55 80.2(9) 11_667 .
C53 C54 C55 120 . .
C58 C54 C53 60.1(3) 11_667 11_667
C53 C54 C53 108.5(8) . 11_667
C55 C54 C53 127.5(9) . 11_667
C54 C55 C56 120 . .
C54 C55 C58 43.7(3) . 11_667
C56 C55 C58 160.3(7) . 11_667
C57 C56 C55 120 . .
C56 C57 C58 120 . .
C54 C58 C57 165.3(8) 12_547 .
C54 C58 C53 73.8(5) 12_547 .
C57 C58 C53 120 . .
C54 C58 C55 56.1(6) 12_547 12_547
C57 C58 C55 114.6(6) . 12_547
C53 C58 C55 119.5(9) . 12_547

loop_
_geom_bond_atom_site_label_1
_geom_bond_atom_site_label_2
_geom_bond_distance
_geom_bond_site_symmetry_2
Mn1 N1 2.062(3) .
Mn1 N2 2.153(3) 2_645
Mn1 O1 2.160(2) .
Mn1 N2 2.193(3) .
Mn1 P1 2.9399(11) .
Mn2 N3 2.062(3) .
Mn2 N4 2.144(3) .
Mn2 O2 2.171(2) .
Mn2 N4 2.187(3) 3_665
Mn2 P3 2.9456(12) .
N1 C2 1.361(4) .
N1 C1 1.470(4) .
N2 C11 1.424(4) .
N2 C10 1.484(4) .
N2 Mn1 2.153(3) 3_765
N3 C24 1.368(4) .
N3 C23 1.465(4) .
N4 C33 1.410(5) .
N4 C32 1.478(5) .
N4 Mn2 2.187(3) 2_655
O1 C19 1.456(4) .
O1 C22 1.466(5) .
O2 C44 1.457(5) .
O2 C41 1.468(5) .
P1 C1 1.830(3) 2_645
P1 C1 1.830(3) .
P1 C1 1.830(3) 3_765
P1 Mn1 2.9399(11) 2_645
P1 Mn1 2.9399(11) 3_765
P2 C10 1.831(4) 2_645
P2 C10 1.831(4) 3_765
P2 C10 1.831(4) .
P3 C23 1.832(3) 2_655
P3 C23 1.832(3) 3_665
P3 C23 1.832(3) .
P3 Mn2 2.9456(12) 2_655
P3 Mn2 2.9456(12) 3_665
P4 C32 1.828(4) 2_655
P4 C32 1.828(4) .
P4 C32 1.828(4) 3_665
C2 C3 1.409(5) .
C2 C7 1.419(5) .
C3 C4 1.390(5) .
C4 C5 1.380(6) .
C4 C8 1.497(6) .
C5 C6 1.373(6) .
C6 C7 1.385(5) .
C6 C9 1.498(7) .
C8 F1A 1.197(11) .
C8 F1 1.267(10) .
C8 F2A 1.281(12) .
C8 F3 1.325(11) .
C8 F3A 1.335(15) .
C8 F2 1.344(11) .
C9 F6 1.216(6) .
C9 F5 1.313(8) .
C9 F4 1.373(8) .
C11 C16 1.386(5) .
C11 C12 1.415(5) .
C12 C13 1.384(5) .
C13 C14 1.371(6) .
C13 C17 1.507(5) .
C14 C15 1.387(5) .
C15 C16 1.378(5) .
C15 C18 1.495(6) .
C17 F9 1.297(6) .
C17 F7 1.319(5) .
C17 F8 1.341(5) .
C18 F10 1.243(10) .
C18 F11 1.258(12) .
C18 F11B 1.277(9) .
C18 F10B 1.282(9) .
C18 F12 1.301(12) .
C18 F12B 1.323(10) .
C19 C20 1.513(7) .
C20 C21B 1.487(10) .
C20 C21 1.512(12) .
C21 C21B 0.912(12) .
C21 C22 1.482(11) .
C21B C22 1.524(10) .
C24 C29 1.402(5) .
C24 C25 1.409(5) .
C25 C26 1.371(5) .
C26 C27 1.377(5) .
C26 C30 1.494(6) .
C27 C28 1.386(5) .
C28 C29 1.388(5) .
C28 C31 1.491(6) .
C30 F13B 1.273(13) .
C30 F13 1.281(8) .
C30 F15B 1.283(12) .
C30 F15 1.303(8) .
C30 F14B 1.329(12) .
C30 F14 1.360(7) .
C31 F18 1.301(8) .
C31 F16 1.308(8) .
C31 F17B 1.309(14) .
C31 F18B 1.309(14) .
C31 F16B 1.316(15) .
C31 F17 1.327(7) .
C33 C34 1.400(5) .
C33 C38 1.405(5) .
C34 C35 1.392(6) .
C35 C36 1.359(6) .
C35 C39 1.506(6) .
C36 C37 1.401(5) .
C37 C38 1.375(5) .
C37 C40 1.475(6) .
C39 F20 1.304(7) .
C39 F19 1.339(6) .
C39 F21 1.342(5) .
C40 F23 1.259(8) .
C40 F23B 1.261(13) .
C40 F22B 1.265(13) .
C40 F24 1.291(8) .
C40 F22 1.294(6) .
C40 F24B 1.349(10) .
C41 C42 1.504(6) .
C42 C43 1.496(7) .
C43 C44 1.502(5) .
C45 C46 1.398(8) 3_765
C45 C46 1.400(8) .
C46 C45 1.398(8) 2_645
C53 C54 1.39 .
C53 C58 1.39 .
C53 C54 1.540(9) 12_547
C54 C58 1.156(10) 11_667
C54 C55 1.39 .
C54 C53 1.540(12) 11_667
C55 C56 1.39 .
C55 C58 1.65(2) 11_667
C56 C57 1.39 .
C57 C58 1.39 .
C58 C54 1.156(16) 12_547
C58 C55 1.650(19) 12_547

loop_
_platon_squeeze_void_nr
_platon_squeeze_void_average_x
_platon_squeeze_void_average_y
_platon_squeeze_void_average_z
_platon_squeeze_void_volume
_platon_squeeze_void_count_electrons
1 0.000 1.000 0.500 1206.5 474.3
2 0.000 0.500 0.500 63.9 6.0
3 0.333 0.667 0.167 1214.3 474.0
4 0.167 0.833 0.833 62.3 5.9
5 0.167 0.333 0.833 62.1 5.9
6 0.333 0.167 0.167 62.1 5.9
7 0.667 0.333 0.833 1214.2 474.1
8 0.500 0.500 0.500 63.4 5.9
9 0.500 1.000 0.500 63.0 5.8
10 0.667 0.833 0.833 62.1 5.9
11 0.833 0.167 0.167 62.3 5.9
12 0.833 0.667 0.167 62.1 5.9
